data_7040994
loop_
_publ_author_name
'Tong, Peng'
'Xie, Wenjie'
'Yang, Dawei'
'Wang, Baomin'
'Ji, Xiaoxiao'
'Li, Jianzhe'
'Qu, Jingping'

_publ_section_title
;
 Structural characterization and proton reduction electrocatalysis of
 thiolate-bridged bimetallic (CoCo and CoFe) complexes.
;
_journal_issue 46
_journal_name_full 'Dalton transactions (Cambridge, England : 2003)'
_journal_page_first 18559
_journal_page_last 18565
_journal_paper_doi 10.1039/c6dt03275c
_journal_volume 45
_journal_year 2016
_chemical_formula_sum 'C26 H35 B Co2 F4 S2'
_chemical_formula_weight 616.33
_chemical_name_systematic
; 
 ? 
;
_space_group_IT_number 14
_symmetry_cell_setting monoclinic
_symmetry_space_group_name_Hall '-P 2ybc'
_symmetry_space_group_name_H-M 'P 1 21/c 1'
_atom_sites_solution_hydrogens geom
_atom_sites_solution_primary direct
_atom_sites_solution_secondary difmap
_audit_block_doi 10.5517/cc14cn27
_audit_creation_method SHELXL-97
_audit_update_record
;
2015-03-13 deposited with the CCDC.
2016-10-18 downloaded from the CCDC.
;
_cell_angle_alpha 90.00
_cell_angle_beta 95.489(2)
_cell_angle_gamma 90.00
_cell_formula_units_Z 4
_cell_length_a 9.7866(10)
_cell_length_b 12.0453(12)
_cell_length_c 23.210(2)
_cell_measurement_temperature 293(2)
_cell_volume 2723.5(5)
_computing_cell_refinement 'Bruker SMART'
_computing_data_collection 'Bruker SMART'
_computing_data_reduction 'Bruker SAINT'
_computing_molecular_graphics 'Bruker SHELXTL'
_computing_publication_material 'Bruker SHELXTL'
_computing_structure_refinement 'Bruker SHELXTL'
_computing_structure_solution 'Bruker SHELXTL'
_diffrn_ambient_temperature 293(2)
_diffrn_measured_fraction_theta_full 0.994
_diffrn_measured_fraction_theta_max 0.994
_diffrn_measurement_device_type 'CCD area detector'
_diffrn_measurement_method 'phi and omega scans'
_diffrn_radiation_monochromator graphite
_diffrn_radiation_source 'fine-focus sealed tube'
_diffrn_radiation_type MoK\a
_diffrn_radiation_wavelength 0.71073
_diffrn_reflns_av_R_equivalents 0.0424
_diffrn_reflns_av_sigmaI/netI 0.0263
_diffrn_reflns_limit_h_max 11
_diffrn_reflns_limit_h_min -11
_diffrn_reflns_limit_k_max 14
_diffrn_reflns_limit_k_min -14
_diffrn_reflns_limit_l_max 27
_diffrn_reflns_limit_l_min -27
_diffrn_reflns_number 31966
_diffrn_reflns_theta_full 25.00
_diffrn_reflns_theta_max 25.00
_diffrn_reflns_theta_min 2.60
_exptl_absorpt_coefficient_mu 1.412
_exptl_absorpt_correction_T_max 0.6932
_exptl_absorpt_correction_T_min 0.6377
_exptl_absorpt_correction_type empirical
_exptl_absorpt_process_details SADABS
_exptl_crystal_colour GREEN
_exptl_crystal_density_diffrn 1.503
_exptl_crystal_density_method 'not measured'
_exptl_crystal_description BLOCK
_exptl_crystal_F_000 1272
_exptl_crystal_size_max 0.35
_exptl_crystal_size_mid 0.32
_exptl_crystal_size_min 0.28
_refine_diff_density_max 0.419
_refine_diff_density_min -0.412
_refine_diff_density_rms 0.069
_refine_ls_extinction_method none
_refine_ls_goodness_of_fit_ref 1.002
_refine_ls_hydrogen_treatment 'RIDING MODE'
_refine_ls_matrix_type full
_refine_ls_number_parameters 320
_refine_ls_number_reflns 4777
_refine_ls_number_restraints 7
_refine_ls_restrained_S_all 1.002
_refine_ls_R_factor_all 0.0423
_refine_ls_R_factor_gt 0.0360
_refine_ls_shift/su_max 0.001
_refine_ls_shift/su_mean 0.000
_refine_ls_structure_factor_coef Fsqd
_refine_ls_weighting_details 'calc w=1/[\s^2^(Fo^2^)+(0.0468P)^2^+3.7251P] where P=(Fo^2^+2Fc^2^)/3'
_refine_ls_weighting_scheme calc
_refine_ls_wR_factor_gt 0.0906
_refine_ls_wR_factor_ref 0.0944
_reflns_number_gt 4268
_reflns_number_total 4777
_reflns_threshold_expression >2sigma(I)
_cod_data_source_file c6dt03275c2.cif
_cod_data_source_block 2
_cod_depositor_comments
;
The following automatic conversions were performed:

'_symmetry_cell_setting' value 'Monoclinic' changed to 'monoclinic'
according to
/usr/data/users/saulius/crontab/automatic-downloads/rss-feeds/RSC/lib/dictionaries/cif_core.dic
dictionary named 'cif_core.dic' version 2.4.2 from 2011-04-26.

'_exptl_absorpt_correction_type' value 'EMPIRICAL' changed to
'empirical' according to
/usr/data/users/saulius/crontab/automatic-downloads/rss-feeds/RSC/lib/dictionaries/cif_core.dic
dictionary named 'cif_core.dic' version 2.4.2 from 2011-04-26.

Automatic conversion script
Id: cif_fix_values 4268 2015-11-12 08:31:59Z antanas 

 Adding full bibliography for 7040990--7040994.cif.
;
_cod_original_sg_symbol_H-M 'P2(1)/c  '
_cod_database_code 7040994

loop_
_symmetry_equiv_pos_as_xyz
'x, y, z'
'-x, y+1/2, -z+1/2'
'-x, -y, -z'
'x, -y-1/2, z-1/2'

loop_
_atom_site_label
_atom_site_type_symbol
_atom_site_fract_x
_atom_site_fract_y
_atom_site_fract_z
_atom_site_U_iso_or_equiv
_atom_site_adp_type
_atom_site_occupancy
_atom_site_symmetry_multiplicity
_atom_site_calc_flag
_atom_site_refinement_flags
Co1 Co 0.32627(3) 0.24274(3) 0.397086(15) 0.02829(12) Uani 1 1 d U
Co2 Co 0.45161(3) 0.11993(3) 0.339109(15) 0.02835(12) Uani 1 1 d .
S1 S 0.50249(7) 0.13825(6) 0.43508(3) 0.03261(16) Uani 1 1 d .
S2 S 0.48469(7) 0.30448(6) 0.34070(3) 0.03333(17) Uani 1 1 d U
C21 C 0.6388(3) 0.2366(2) 0.43686(12) 0.0331(6) Uani 1 1 d .
C13 C 0.3560(3) 0.0033(2) 0.28337(12) 0.0375(6) Uani 1 1 d .
C26 C 0.6300(3) 0.3150(2) 0.39283(12) 0.0324(6) Uani 1 1 d .
C14 C 0.4329(3) 0.0806(3) 0.25296(12) 0.0393(7) Uani 1 1 d .
C15 C 0.5738(3) 0.0737(2) 0.27653(12) 0.0385(7) Uani 1 1 d .
C2 C 0.2592(3) 0.3091(3) 0.47087(12) 0.0387(7) Uani 1 1 d .
C22 C 0.7477(3) 0.2385(3) 0.47976(14) 0.0449(7) Uani 1 1 d .
H22A H 0.7537 0.1860 0.5093 0.054 Uiso 1 1 calc R
C4 C 0.1145(3) 0.2450(3) 0.39366(14) 0.0415(7) Uani 1 1 d .
C11 C 0.5827(3) -0.0059(2) 0.32184(13) 0.0406(7) Uani 1 1 d .
C25 C 0.7301(3) 0.3961(3) 0.39143(15) 0.0456(8) Uani 1 1 d .
H25A H 0.7244 0.4489 0.3621 0.055 Uiso 1 1 calc R
C1 C 0.2550(3) 0.3901(2) 0.42630(13) 0.0380(6) Uani 1 1 d .
C3 C 0.1744(3) 0.2173(3) 0.45026(13) 0.0404(7) Uani 1 1 d .
C12 C 0.4465(3) -0.0477(2) 0.32744(13) 0.0372(6) Uani 1 1 d .
C24 C 0.8393(3) 0.3974(3) 0.43449(18) 0.0569(10) Uani 1 1 d .
H24A H 0.9071 0.4513 0.4338 0.068 Uiso 1 1 calc R
C5 C 0.1658(3) 0.3493(3) 0.37782(13) 0.0386(6) Uani 1 1 d .
C6 C 0.3282(4) 0.4984(3) 0.42907(17) 0.0574(9) Uani 1 1 d .
H6A H 0.2711 0.5540 0.4442 0.086 Uiso 1 1 calc R
H6B H 0.3485 0.5194 0.3909 0.086 Uiso 1 1 calc R
H6C H 0.4121 0.4917 0.4538 0.086 Uiso 1 1 calc R
C18 C 0.2068(3) -0.0231(3) 0.27084(16) 0.0542(9) Uani 1 1 d .
H18A H 0.1957 -0.0819 0.2428 0.081 Uiso 1 1 calc R
H18B H 0.1588 0.0417 0.2558 0.081 Uiso 1 1 calc R
H18C H 0.1702 -0.0461 0.3059 0.081 Uiso 1 1 calc R
C20 C 0.6891(4) 0.1386(3) 0.25552(17) 0.0606(10) Uani 1 1 d .
H20A H 0.7298 0.0968 0.2264 0.091 Uiso 1 1 calc R
H20B H 0.7570 0.1530 0.2873 0.091 Uiso 1 1 calc R
H20C H 0.6547 0.2076 0.2394 0.091 Uiso 1 1 calc R
C7 C 0.3346(4) 0.3180(3) 0.52929(14) 0.0588(9) Uani 1 1 d .
H7A H 0.2765 0.3519 0.5553 0.088 Uiso 1 1 calc R
H7B H 0.4153 0.3626 0.5272 0.088 Uiso 1 1 calc R
H7C H 0.3608 0.2452 0.5431 0.088 Uiso 1 1 calc R
C17 C 0.4079(4) -0.1297(3) 0.37138(16) 0.0551(9) Uani 1 1 d .
H17A H 0.4136 -0.2035 0.3562 0.083 Uiso 1 1 calc R
H17B H 0.3157 -0.1154 0.3803 0.083 Uiso 1 1 calc R
H17C H 0.4695 -0.1228 0.4059 0.083 Uiso 1 1 calc R
F4 F 0.0352(5) 0.2457(4) 0.69592(15) 0.1631(19) Uani 1 1 d .
C23 C 0.8479(3) 0.3198(3) 0.47794(16) 0.0536(9) Uani 1 1 d .
H23A H 0.9214 0.3218 0.5065 0.064 Uiso 1 1 calc R
F3 F -0.1413(3) 0.3013(3) 0.63819(19) 0.1242(12) Uani 1 1 d .
C10 C 0.1300(4) 0.4100(3) 0.32247(16) 0.0653(10) Uani 1 1 d .
H10A H 0.0498 0.4546 0.3257 0.098 Uiso 1 1 calc R
H10B H 0.1119 0.3576 0.2915 0.098 Uiso 1 1 calc R
H10C H 0.2053 0.4569 0.3145 0.098 Uiso 1 1 calc R
C8 C 0.1481(4) 0.1144(3) 0.48354(18) 0.0667(11) Uani 1 1 d .
H8A H 0.0696 0.1256 0.5047 0.100 Uiso 1 1 calc R
H8B H 0.2269 0.0981 0.5101 0.100 Uiso 1 1 calc R
H8C H 0.1309 0.0535 0.4572 0.100 Uiso 1 1 calc R
C16 C 0.7110(4) -0.0412(3) 0.35693(19) 0.0636(10) Uani 1 1 d .
H16A H 0.7520 -0.1018 0.3380 0.095 Uiso 1 1 calc R
H16B H 0.6894 -0.0645 0.3946 0.095 Uiso 1 1 calc R
H16C H 0.7741 0.0199 0.3609 0.095 Uiso 1 1 calc R
C19 C 0.3796(4) 0.1548(3) 0.20445(15) 0.0634(10) Uani 1 1 d .
H19A H 0.3819 0.1162 0.1684 0.095 Uiso 1 1 calc R
H19B H 0.4359 0.2200 0.2043 0.095 Uiso 1 1 calc R
H19C H 0.2869 0.1758 0.2094 0.095 Uiso 1 1 calc R
F2 F -0.0263(4) 0.1617(3) 0.61349(19) 0.1449(14) Uani 1 1 d .
C9 C 0.0109(3) 0.1763(3) 0.35749(18) 0.0631(10) Uani 1 1 d .
H9A H -0.0798 0.1967 0.3660 0.095 Uiso 1 1 calc R
H9B H 0.0262 0.0991 0.3662 0.095 Uiso 1 1 calc R
H9C H 0.0202 0.1892 0.3172 0.095 Uiso 1 1 calc R
F1 F 0.0672(4) 0.3283(4) 0.61453(16) 0.1620(19) Uani 1 1 d .
B1 B -0.0127(4) 0.2631(4) 0.64206(19) 0.0583(11) Uani 1 1 d .
H101 H 0.298(3) 0.146(3) 0.3500(14) 0.047(9) Uiso 1 1 d .

loop_
_atom_site_aniso_label
_atom_site_aniso_U_11
_atom_site_aniso_U_22
_atom_site_aniso_U_33
_atom_site_aniso_U_23
_atom_site_aniso_U_13
_atom_site_aniso_U_12
Co1 0.02386(19) 0.0305(2) 0.0307(2) -0.00141(14) 0.00339(14) 0.00141(14)
Co2 0.0279(2) 0.0287(2) 0.0284(2) -0.00283(14) 0.00238(14) 0.00050(14)
S1 0.0318(3) 0.0349(4) 0.0308(3) 0.0036(3) 0.0015(3) 0.0010(3)
S2 0.0342(4) 0.0322(4) 0.0338(4) 0.0033(3) 0.0044(3) 0.0010(3)
C21 0.0260(13) 0.0394(15) 0.0342(14) -0.0080(12) 0.0041(11) 0.0027(11)
C13 0.0368(15) 0.0401(16) 0.0357(15) -0.0114(12) 0.0043(12) -0.0043(12)
C26 0.0276(13) 0.0331(14) 0.0376(15) -0.0077(11) 0.0092(11) 0.0003(11)
C14 0.0417(16) 0.0444(16) 0.0321(15) -0.0089(12) 0.0049(12) -0.0077(13)
C15 0.0397(16) 0.0407(16) 0.0367(15) -0.0116(12) 0.0124(12) -0.0036(12)
C2 0.0335(15) 0.0469(17) 0.0368(15) -0.0064(13) 0.0082(12) 0.0055(12)
C22 0.0330(16) 0.062(2) 0.0394(16) -0.0112(14) 0.0008(13) 0.0081(14)
C4 0.0250(14) 0.0509(18) 0.0493(18) -0.0112(14) 0.0069(13) 0.0016(12)
C11 0.0365(16) 0.0356(15) 0.0501(18) -0.0117(13) 0.0065(13) 0.0051(12)
C25 0.0401(17) 0.0406(17) 0.059(2) -0.0093(14) 0.0187(15) -0.0053(13)
C1 0.0339(15) 0.0353(15) 0.0454(17) -0.0069(12) 0.0069(12) 0.0071(12)
C3 0.0324(15) 0.0464(17) 0.0447(17) -0.0028(13) 0.0157(13) 0.0007(13)
C12 0.0407(16) 0.0294(14) 0.0419(16) -0.0075(12) 0.0063(13) 0.0005(12)
C24 0.0301(16) 0.065(2) 0.078(3) -0.032(2) 0.0120(16) -0.0123(15)
C5 0.0268(14) 0.0451(16) 0.0437(16) -0.0015(13) 0.0021(12) 0.0101(12)
C6 0.064(2) 0.0378(17) 0.072(2) -0.0120(16) 0.0117(18) -0.0017(16)
C18 0.0394(18) 0.063(2) 0.059(2) -0.0131(17) -0.0023(15) -0.0132(15)
C20 0.051(2) 0.070(2) 0.065(2) -0.0148(19) 0.0276(18) -0.0160(18)
C7 0.064(2) 0.073(2) 0.0380(18) -0.0104(17) 0.0009(16) 0.0075(19)
C17 0.069(2) 0.0367(17) 0.060(2) 0.0044(15) 0.0098(18) -0.0054(16)
F4 0.161(4) 0.244(5) 0.076(2) 0.051(3) -0.027(2) -0.050(3)
C23 0.0274(15) 0.075(2) 0.058(2) -0.0239(19) -0.0006(14) -0.0016(15)
F3 0.0686(18) 0.102(2) 0.205(4) 0.002(2) 0.030(2) 0.0193(16)
C10 0.067(2) 0.068(2) 0.058(2) 0.0124(19) -0.0092(19) 0.022(2)
C8 0.071(3) 0.060(2) 0.073(3) 0.0121(19) 0.031(2) -0.0087(19)
C16 0.0443(19) 0.054(2) 0.090(3) -0.002(2) -0.0060(18) 0.0157(16)
C19 0.077(3) 0.072(2) 0.0392(18) 0.0084(17) -0.0066(17) -0.014(2)
F2 0.154(3) 0.124(3) 0.159(3) -0.041(3) 0.032(3) 0.032(3)
C9 0.0303(17) 0.078(3) 0.081(3) -0.028(2) 0.0003(16) -0.0096(17)
F1 0.111(3) 0.258(5) 0.119(3) 0.062(3) 0.020(2) -0.084(3)
B1 0.043(2) 0.077(3) 0.056(2) 0.008(2) 0.0093(19) 0.007(2)

loop_
_atom_type_symbol
_atom_type_description
_atom_type_scat_dispersion_real
_atom_type_scat_dispersion_imag
_atom_type_scat_source
C C 0.0033 0.0016 'International Tables Vol C Tables 4.2.6.8 and 6.1.1.4'
H H 0.0000 0.0000 'International Tables Vol C Tables 4.2.6.8 and 6.1.1.4'
S S 0.1246 0.1234 'International Tables Vol C Tables 4.2.6.8 and 6.1.1.4'
Co Co 0.3494 0.9721 'International Tables Vol C Tables 4.2.6.8 and 6.1.1.4'
B B 0.0013 0.0007 'International Tables Vol C Tables 4.2.6.8 and 6.1.1.4'
F F 0.0171 0.0103 'International Tables Vol C Tables 4.2.6.8 and 6.1.1.4'

loop_
_geom_angle_atom_site_label_1
_geom_angle_atom_site_label_2
_geom_angle_atom_site_label_3
_geom_angle
C5 Co1 C3 68.80(12)
C5 Co1 C1 41.29(12)
C3 Co1 C1 68.85(12)
C5 Co1 C2 68.78(12)
C3 Co1 C2 41.05(12)
C1 Co1 C2 40.53(12)
C5 Co1 C4 40.27(12)
C3 Co1 C4 40.58(13)
C1 Co1 C4 68.22(12)
C2 Co1 C4 68.15(12)
C5 Co1 S1 169.29(9)
C3 Co1 S1 104.75(9)
C1 Co1 S1 129.00(9)
C2 Co1 S1 100.67(9)
C4 Co1 S1 138.75(10)
C5 Co1 S2 102.88(9)
C3 Co1 S2 169.30(9)
C1 Co1 S2 100.48(9)
C2 Co1 S2 130.52(9)
C4 Co1 S2 135.89(10)
S1 Co1 S2 82.39(3)
C5 Co1 Co2 133.16(9)
C3 Co1 Co2 133.08(9)
C1 Co1 Co2 157.57(9)
C2 Co1 Co2 157.50(9)
C4 Co1 Co2 123.24(9)
S1 Co1 Co2 57.53(2)
S2 Co1 Co2 57.49(2)
C12 Co2 C15 69.15(11)
C12 Co2 C14 69.03(12)
C15 Co2 C14 41.12(12)
C12 Co2 C11 41.32(12)
C15 Co2 C11 40.56(12)
C14 Co2 C11 68.73(13)
C12 Co2 C13 40.62(12)
C15 Co2 C13 68.37(11)
C14 Co2 C13 40.52(12)
C11 Co2 C13 68.29(12)
C12 Co2 S2 169.97(8)
C15 Co2 S2 100.85(9)
C14 Co2 S2 104.14(9)
C11 Co2 S2 130.01(9)
C13 Co2 S2 137.50(9)
C12 Co2 S1 103.26(9)
C15 Co2 S1 129.93(9)
C14 Co2 S1 169.27(9)
C11 Co2 S1 100.54(9)
C13 Co2 S1 136.88(9)
S2 Co2 S1 82.45(3)
C12 Co2 Co1 132.43(8)
C15 Co2 Co1 157.87(9)
C14 Co2 Co1 133.17(9)
C11 Co2 Co1 157.46(9)
C13 Co2 Co1 122.75(8)
S2 Co2 Co1 57.60(2)
S1 Co2 Co1 57.52(2)
C21 S1 Co1 100.44(9)
C21 S1 Co2 100.53(9)
Co1 S1 Co2 64.95(2)
C26 S2 Co2 100.73(9)
C26 S2 Co1 100.27(9)
Co2 S2 Co1 64.91(2)
C22 C21 C26 120.5(3)
C22 C21 S1 123.3(2)
C26 C21 S1 116.2(2)
C14 C13 C12 108.4(3)
C14 C13 C18 126.4(3)
C12 C13 C18 125.2(3)
C14 C13 Co2 68.76(16)
C12 C13 Co2 68.41(15)
C18 C13 Co2 129.8(2)
C25 C26 C21 120.2(3)
C25 C26 S2 123.7(2)
C21 C26 S2 116.2(2)
C13 C14 C15 107.8(3)
C13 C14 C19 127.0(3)
C15 C14 C19 125.1(3)
C13 C14 Co2 70.72(16)
C15 C14 Co2 69.41(16)
C19 C14 Co2 126.3(2)
C11 C15 C14 108.1(3)
C11 C15 C20 126.9(3)
C14 C15 C20 125.0(3)
C11 C15 Co2 69.91(16)
C14 C15 Co2 69.46(16)
C20 C15 Co2 127.0(2)
C1 C2 C3 108.1(3)
C1 C2 C7 126.4(3)
C3 C2 C7 125.5(3)
C1 C2 Co1 69.49(16)
C3 C2 Co1 69.13(16)
C7 C2 Co1 128.3(2)
C21 C22 C23 119.0(3)
C5 C4 C3 108.8(3)
C5 C4 C9 125.6(3)
C3 C4 C9 125.6(3)
C5 C4 Co1 69.02(15)
C3 C4 Co1 68.88(16)
C9 C4 Co1 129.5(2)
C15 C11 C12 108.1(3)
C15 C11 C16 125.9(3)
C12 C11 C16 126.0(3)
C15 C11 Co2 69.53(16)
C12 C11 Co2 68.88(16)
C16 C11 Co2 127.9(2)
C26 C25 C24 119.2(3)
C2 C1 C5 107.9(3)
C2 C1 C6 126.2(3)
C5 C1 C6 125.9(3)
C2 C1 Co1 69.98(16)
C5 C1 Co1 69.25(16)
C6 C1 Co1 126.7(2)
C4 C3 C2 107.5(3)
C4 C3 C8 126.4(3)
C2 C3 C8 126.0(3)
C4 C3 Co1 70.55(16)
C2 C3 Co1 69.82(16)
C8 C3 Co1 127.4(2)
C13 C12 C11 107.5(3)
C13 C12 C17 126.4(3)
C11 C12 C17 126.1(3)
C13 C12 Co2 70.97(16)
C11 C12 Co2 69.80(16)
C17 C12 Co2 124.7(2)
C23 C24 C25 120.6(3)
C4 C5 C1 107.7(3)
C4 C5 C10 126.8(3)
C1 C5 C10 125.4(3)
C4 C5 Co1 70.71(16)
C1 C5 Co1 69.45(15)
C10 C5 Co1 127.5(2)
C24 C23 C22 120.6(3)
F4 B1 F1 112.6(4)
F4 B1 F3 111.6(4)
F1 B1 F3 111.2(4)
F4 B1 F2 108.9(4)
F1 B1 F2 109.1(4)
F3 B1 F2 103.0(4)

loop_
_geom_bond_atom_site_label_1
_geom_bond_atom_site_label_2
_geom_bond_distance
Co1 C5 2.044(3)
Co1 C3 2.044(3)
Co1 C1 2.047(3)
Co1 C2 2.053(3)
Co1 C4 2.066(3)
Co1 S1 2.2462(8)
Co1 S2 2.2489(8)
Co1 Co2 2.4124(5)
Co2 C12 2.038(3)
Co2 C15 2.045(3)
Co2 C14 2.046(3)
Co2 C11 2.050(3)
Co2 C13 2.072(3)
Co2 S2 2.2462(8)
Co2 S1 2.2464(8)
S1 C21 1.782(3)
S2 C26 1.781(3)
C21 C22 1.388(4)
C21 C26 1.388(4)
C13 C14 1.426(4)
C13 C12 1.427(4)
C13 C18 1.495(4)
C26 C25 1.386(4)
C14 C15 1.437(4)
C14 C19 1.491(5)
C15 C11 1.419(4)
C15 C20 1.492(4)
C2 C1 1.420(4)
C2 C3 1.437(4)
C2 C7 1.484(4)
C22 C23 1.390(5)
C4 C5 1.415(4)
C4 C3 1.425(5)
C4 C9 1.501(4)
C11 C12 1.442(4)
C11 C16 1.491(4)
C25 C24 1.392(5)
C1 C5 1.442(4)
C1 C6 1.487(4)
C3 C8 1.496(5)
C12 C17 1.494(4)
C24 C23 1.371(6)
C5 C10 1.491(5)
F4 B1 1.310(5)
F3 B1 1.335(5)
F2 B1 1.390(6)
F1 B1 1.316(5)
